data_2016125
loop_
_publ_author_name
'Karczmarzyk, Zbigniew'
'Malinka, Wies\/law'

_publ_section_title
;4,6-Dimethyl-2-[(4-phenylpiperidin-1-yl)methyl]isothiazolo[5,4-<i>b</i>]pyridin-3(2<i>H</i>)-one
 and
 4,6-dimethyl-2-[(4-phenyl-1,2,3,6-tetrahydropyridin-1-yl)methyl]isothiazolo[5,4-<i>b</i>]pyridin-3(2<i>H</i>)-one
;
_journal_coeditor_code TR3017
_journal_issue 8
_journal_name_full 'Acta Crystallographica Section C'
_journal_page_first o477
_journal_page_last o480
_journal_paper_doi 10.1107/S0108270107031071
_journal_volume 63
_journal_year 2007
_chemical_formula_iupac 'C20 H21 N3 O S'
_chemical_formula_moiety 'C20 H21 N3 O S'
_chemical_formula_sum 'C20 H21 N3 O S'
_chemical_formula_weight 351.46
_chemical_melting_point 428.0(10)
_chemical_name_systematic
;
4,6-dimethyl-2-[(4-phenyl-1,2,3,6-tetrahydropyridin-1-
yl)methyl]isothiazolo[5,4-<i>b</i>]-3(2<i>H</i>)-one
;
_space_group_IT_number 14
_symmetry_cell_setting monoclinic
_symmetry_space_group_name_Hall '-P 2ybc'
_symmetry_space_group_name_H-M 'P 1 21/c 1'
_atom_sites_solution_hydrogens difmap
_atom_sites_solution_primary direct
_atom_sites_solution_secondary difmap
_cell_angle_alpha 90.00
_cell_angle_beta 93.83(3)
_cell_angle_gamma 90.00
_cell_formula_units_Z 4
_cell_length_a 17.548(3)
_cell_length_b 11.007(2)
_cell_length_c 9.033(2)
_cell_measurement_reflns_used 110
_cell_measurement_temperature 293(2)
_cell_measurement_theta_max 79.5
_cell_measurement_theta_min 12.6
_cell_volume 1740.8(6)
_computing_cell_refinement 'SAINT (Bruker, 2003)'
_computing_data_collection 'SMART (Bruker, 2003)'
_computing_data_reduction SAINT
_computing_molecular_graphics
;
ORTEP3 for Windows (Farrugia, 1997) and XP in SHELXTL-Plus (Sheldrick,
1989)
;
_computing_publication_material 'SHELXL97 and WINGX (Farrugia, 1999)'
_computing_structure_refinement 'SHELXL97 (Sheldrick, 1997)'
_computing_structure_solution 'SIR92 (Altomare <i>et al.</i>,  1993)'
_diffrn_ambient_temperature 293(2)
_diffrn_measured_fraction_theta_full 0.990
_diffrn_measured_fraction_theta_max 0.990
_diffrn_measurement_device_type 'Bruker SMART APEX CCD diffractometer'
_diffrn_measurement_method '\w scans'
_diffrn_radiation_monochromator graphite
_diffrn_radiation_source 'fine-focus sealed tube'
_diffrn_radiation_type CuK\a
_diffrn_radiation_wavelength 1.54178
_diffrn_reflns_av_R_equivalents 0.0168
_diffrn_reflns_av_sigmaI/netI 0.0131
_diffrn_reflns_limit_h_max 21
_diffrn_reflns_limit_h_min -21
_diffrn_reflns_limit_k_max 13
_diffrn_reflns_limit_k_min -13
_diffrn_reflns_limit_l_max 10
_diffrn_reflns_limit_l_min -10
_diffrn_reflns_number 19164
_diffrn_reflns_theta_full 70.11
_diffrn_reflns_theta_max 70.11
_diffrn_reflns_theta_min 2.52
_exptl_absorpt_coefficient_mu 1.747
_exptl_absorpt_correction_T_max 0.8446
_exptl_absorpt_correction_T_min 0.6346
_exptl_absorpt_correction_type multi-scan
_exptl_absorpt_process_details
;
(SADABS; Sheldrick, 2002).
;
_exptl_crystal_colour colourless
_exptl_crystal_density_diffrn 1.341
_exptl_crystal_density_method 'not measured'
_exptl_crystal_description prism
_exptl_crystal_F_000 744
_exptl_crystal_size_max 0.35
_exptl_crystal_size_mid 0.13
_exptl_crystal_size_min 0.10
_refine_diff_density_max 0.237
_refine_diff_density_min -0.209
_refine_ls_extinction_method none
_refine_ls_goodness_of_fit_ref 1.046
_refine_ls_hydrogen_treatment refxyz
_refine_ls_matrix_type full
_refine_ls_number_parameters 289
_refine_ls_number_reflns 3279
_refine_ls_number_restraints 0
_refine_ls_restrained_S_all 1.046
_refine_ls_R_factor_all 0.0395
_refine_ls_R_factor_gt 0.0390
_refine_ls_shift/su_max 0.001
_refine_ls_shift/su_mean 0.000
_refine_ls_structure_factor_coef Fsqd
_refine_ls_weighting_details 'calc w=1/[\s^2^(Fo^2^)+(0.0786P)^2^+0.2252P] where P=(Fo^2^+2Fc^2^)/3'
_refine_ls_weighting_scheme calc
_refine_ls_wR_factor_gt 0.1132
_refine_ls_wR_factor_ref 0.1140
_reflns_number_gt 3192
_reflns_number_total 3279
_reflns_threshold_expression I>2\s(I)
_cod_data_source_file tr3017.cif
_cod_data_source_block III
_cod_depositor_comments
;
The following automatic conversions were performed:

'_chemical_melting_point' value '427-429' was changed to '428.0(10)'
- the average value was taken and precision was estimated.

Automatic conversion script
Id: cif_fix_values 1646 2011-03-28 12:23:43Z adriana 

The following automatic conversions were performed:

'_chemical_melting_point' value '427-429' was changed to '428.0(10)'
- the average value was taken and precision was estimated.

Automatic conversion script
Id: cif_fix_values 1715 2011-07-08 13:25:40Z adriana 
;
_cod_original_sg_symbol_H-M 'P 21/c'
_cod_database_code 2016125
_cod_database_fobs_code 2016125

loop_
_symmetry_equiv_pos_as_xyz
'x, y, z'
'-x, y+1/2, -z+1/2'
'-x, -y, -z'
'x, -y-1/2, z-1/2'

loop_
_atom_site_type_symbol
_atom_site_label
_atom_site_fract_x
_atom_site_fract_y
_atom_site_fract_z
_atom_site_U_iso_or_equiv
_atom_site_adp_type
_atom_site_calc_flag
_atom_site_occupancy
S S1 0.223073(19) 0.88960(3) 0.41064(4) 0.05327(15) Uani d 1
O O3 0.07750(6) 0.73055(10) 0.63600(14) 0.0645(3) Uani d 1
N N2 0.17753(7) 0.77445(11) 0.49554(14) 0.0520(3) Uani d 1
N N7 0.17484(7) 1.11331(11) 0.47690(14) 0.0522(3) Uani d 1
N N21 0.27824(6) 0.65014(10) 0.42501(12) 0.0479(3) Uani d 1
C C3 0.11699(7) 0.80549(13) 0.57721(15) 0.0482(3) Uani d 1
C C4 0.06261(7) 1.01377(13) 0.65557(14) 0.0477(3) Uani d 1
C C5 0.07163(8) 1.13713(14) 0.63717(17) 0.0529(3) Uani d 1
H H51 0.0400(12) 1.189(2) 0.683(2) 0.079 Uiso d 1
C C6 0.12766(8) 1.18421(13) 0.54919(16) 0.0520(3) Uani d 1
C C8 0.16477(7) 0.99394(13) 0.49440(14) 0.0468(3) Uani d 1
C C9 0.11156(7) 0.93859(12) 0.57973(14) 0.0456(3) Uani d 1
C C10 0.00421(9) 0.96340(16) 0.75291(19) 0.0566(3) Uani d 1
H H101 0.0294(13) 0.924(2) 0.837(3) 0.085 Uiso d 1
H H102 -0.0322(13) 0.904(2) 0.701(2) 0.085 Uiso d 1
H H103 -0.0272(12) 1.021(2) 0.783(2) 0.085 Uiso d 1
C C11 0.13811(12) 1.31869(16) 0.5341(2) 0.0692(4) Uani d 1
H H111 0.0925(16) 1.353(2) 0.506(3) 0.104 Uiso d 1
H H112 0.1540(14) 1.354(2) 0.632(3) 0.104 Uiso d 1
H H113 0.1716(16) 1.330(3) 0.468(3) 0.104 Uiso d 1
C C12 0.20008(8) 0.64929(14) 0.46635(19) 0.0530(3) Uani d 1
H H121 0.1698(12) 0.6181(19) 0.384(2) 0.079 Uiso d 1
H H122 0.1905(12) 0.6023(19) 0.553(2) 0.079 Uiso d 1
C C22 0.33429(8) 0.66203(16) 0.55178(16) 0.0552(3) Uani d 1
H H221 0.3176(12) 0.727(2) 0.616(2) 0.083 Uiso d 1
H H222 0.3385(12) 0.583(2) 0.610(2) 0.083 Uiso d 1
C C23 0.41175(9) 0.69089(16) 0.49752(18) 0.0584(4) Uani d 1
H H231 0.4507(13) 0.694(2) 0.575(2) 0.088 Uiso d 1
H H232 0.4088(13) 0.779(2) 0.467(2) 0.088 Uiso d 1
C C24 0.43179(8) 0.61487(11) 0.36950(15) 0.0474(3) Uani d 1
C C25 0.37742(9) 0.54603(14) 0.29922(17) 0.0579(4) Uani d 1
H H251 0.3900(12) 0.488(2) 0.229(2) 0.087 Uiso d 1
C C26 0.29633(9) 0.54355(15) 0.3389(2) 0.0595(4) Uani d 1
H H261 0.2664(13) 0.541(2) 0.250(3) 0.089 Uiso d 1
H H262 0.2882(13) 0.468(2) 0.389(2) 0.089 Uiso d 1
C C31 0.51106(8) 0.62121(12) 0.32073(16) 0.0503(3) Uani d 1
C C32 0.56435(10) 0.69992(16) 0.3883(2) 0.0664(4) Uani d 1
H H321 0.5496(14) 0.751(2) 0.463(3) 0.100 Uiso d 1
C C33 0.63761(10) 0.71086(18) 0.3396(2) 0.0743(5) Uani d 1
H H331 0.6733(15) 0.774(3) 0.388(3) 0.112 Uiso d 1
C C34 0.65891(10) 0.64276(19) 0.2214(2) 0.0718(5) Uani d 1
H H341 0.7093(15) 0.654(3) 0.188(3) 0.108 Uiso d 1
C C35 0.60747(10) 0.56346(19) 0.1544(2) 0.0717(5) Uani d 1
H H351 0.6249(14) 0.511(3) 0.071(3) 0.108 Uiso d 1
C C36 0.53452(9) 0.55159(17) 0.20241(17) 0.0619(4) Uani d 1
H H361 0.5013(13) 0.492(2) 0.154(2) 0.093 Uiso d 1

loop_
_atom_site_aniso_label
_atom_site_aniso_U_11
_atom_site_aniso_U_22
_atom_site_aniso_U_33
_atom_site_aniso_U_12
_atom_site_aniso_U_13
_atom_site_aniso_U_23
S1 0.0479(2) 0.0533(2) 0.0609(2) -0.00166(13) 0.02087(16) 0.00107(13)
O3 0.0534(6) 0.0548(6) 0.0885(7) -0.0040(4) 0.0273(5) 0.0092(5)
N2 0.0455(6) 0.0483(6) 0.0638(7) -0.0009(5) 0.0168(5) 0.0014(5)
N7 0.0463(6) 0.0522(7) 0.0592(7) -0.0032(5) 0.0130(5) 0.0049(5)
N21 0.0439(6) 0.0496(6) 0.0507(6) 0.0006(5) 0.0069(5) -0.0056(5)
C3 0.0384(6) 0.0530(7) 0.0538(7) -0.0012(5) 0.0080(5) 0.0029(6)
C4 0.0367(6) 0.0560(7) 0.0507(7) 0.0001(5) 0.0062(5) 0.0020(5)
C5 0.0460(7) 0.0548(8) 0.0592(8) 0.0036(6) 0.0121(6) -0.0002(6)
C6 0.0466(7) 0.0518(7) 0.0582(7) -0.0004(6) 0.0079(6) 0.0026(6)
C8 0.0390(6) 0.0531(7) 0.0488(6) -0.0010(5) 0.0069(5) 0.0027(5)
C9 0.0356(6) 0.0522(7) 0.0493(7) -0.0013(5) 0.0053(5) 0.0030(5)
C10 0.0453(7) 0.0599(8) 0.0666(8) 0.0011(6) 0.0190(6) 0.0033(7)
C11 0.0712(11) 0.0531(9) 0.0859(12) -0.0009(7) 0.0244(9) 0.0044(8)
C12 0.0471(7) 0.0499(7) 0.0627(8) -0.0028(6) 0.0106(6) -0.0039(6)
C22 0.0508(7) 0.0674(9) 0.0478(7) 0.0011(6) 0.0067(6) -0.0075(6)
C23 0.0475(7) 0.0718(9) 0.0562(8) -0.0007(7) 0.0051(6) -0.0151(7)
C24 0.0480(7) 0.0456(7) 0.0492(7) 0.0061(5) 0.0066(5) 0.0009(5)
C25 0.0570(8) 0.0557(8) 0.0624(8) 0.0015(6) 0.0132(7) -0.0144(6)
C26 0.0528(8) 0.0584(8) 0.0675(9) -0.0043(7) 0.0073(7) -0.0170(7)
C31 0.0483(7) 0.0500(7) 0.0531(7) 0.0095(5) 0.0070(6) 0.0050(5)
C32 0.0547(8) 0.0628(9) 0.0833(11) -0.0007(7) 0.0176(8) -0.0109(8)
C33 0.0543(9) 0.0705(10) 0.0999(13) -0.0012(8) 0.0174(9) 0.0000(9)
C34 0.0530(9) 0.0842(11) 0.0804(11) 0.0164(8) 0.0208(8) 0.0206(9)
C35 0.0614(10) 0.0936(13) 0.0616(9) 0.0245(9) 0.0144(7) 0.0024(8)
C36 0.0550(8) 0.0740(10) 0.0570(8) 0.0141(7) 0.0061(6) -0.0040(7)

loop_
_atom_type_symbol
_atom_type_description
_atom_type_scat_dispersion_real
_atom_type_scat_dispersion_imag
_atom_type_scat_source
C C 0.0181 0.0091 'International Tables Vol C Tables 4.2.6.8 and 6.1.1.4'
H H 0.0000 0.0000 'International Tables Vol C Tables 4.2.6.8 and 6.1.1.4'
N N 0.0311 0.0180 'International Tables Vol C Tables 4.2.6.8 and 6.1.1.4'
O O 0.0492 0.0322 'International Tables Vol C Tables 4.2.6.8 and 6.1.1.4'
S S 0.3331 0.5567 'International Tables Vol C Tables 4.2.6.8 and 6.1.1.4'

loop_
_geom_angle_atom_site_label_1
_geom_angle_atom_site_label_2
_geom_angle_atom_site_label_3
_geom_angle
N2 S1 C8 89.33(6)
C3 N2 C12 123.95(11)
C3 N2 S1 117.24(10)
C12 N2 S1 118.55(9)
C8 N7 C6 115.11(12)
C12 N21 C26 112.19(11)
C12 N21 C22 113.44(11)
C26 N21 C22 109.34(12)
O3 C3 N2 123.10(13)
O3 C3 C9 128.89(12)
N2 C3 C9 108.01(11)
C5 C4 C9 116.29(12)
C5 C4 C10 121.54(13)
C9 C4 C10 122.16(13)
C4 C5 C6 121.48(13)
C4 C5 H51 119.1(13)
C6 C5 H51 119.5(13)
N7 C6 C5 122.69(14)
N7 C6 C11 116.62(13)
C5 C6 C11 120.69(14)
N7 C8 C9 126.53(13)
N7 C8 S1 120.67(10)
C9 C8 S1 112.77(11)
C8 C9 C4 117.88(13)
C8 C9 C3 112.45(11)
C4 C9 C3 129.66(11)
C4 C10 H101 109.7(14)
C4 C10 H102 113.7(13)
H101 C10 H102 108.8(18)
C4 C10 H103 112.2(14)
H101 C10 H103 109.9(18)
H102 C10 H103 102.3(18)
C6 C11 H111 108.8(17)
C6 C11 H112 109.5(15)
H111 C11 H112 106(2)
C6 C11 H113 107.4(18)
H111 C11 H113 112(2)
H112 C11 H113 113(2)
N21 C12 N2 108.27(11)
N21 C12 H121 106.9(13)
N2 C12 H121 109.8(13)
N21 C12 H122 115.7(13)
N2 C12 H122 107.1(13)
H121 C12 H122 109.0(17)
N21 C22 C23 109.71(12)
N21 C22 H221 108.6(13)
C23 C22 H221 110.7(13)
N21 C22 H222 110.4(12)
C23 C22 H222 108.2(12)
H221 C22 H222 109.2(17)
C24 C23 C22 113.49(13)
C24 C23 H231 113.6(14)
C22 C23 H231 112.9(13)
C24 C23 H232 110.0(12)
C22 C23 H232 105.0(13)
H231 C23 H232 100.6(18)
C25 C24 C31 122.31(13)
C25 C24 C23 119.14(13)
C31 C24 C23 118.52(12)
C24 C25 C26 123.76(13)
C24 C25 H251 120.7(14)
C26 C25 H251 115.1(14)
N21 C26 C25 111.08(12)
N21 C26 H261 110.6(14)
C25 C26 H261 106.7(14)
N21 C26 H262 113.7(13)
C25 C26 H262 107.6(14)
H261 C26 H262 106.8(18)
C32 C31 C36 117.02(15)
C32 C31 C24 121.02(13)
C36 C31 C24 121.93(14)
C31 C32 C33 121.70(16)
C31 C32 H321 119.1(16)
C33 C32 H321 119.0(16)
C34 C33 C32 120.15(19)
C34 C33 H331 120.9(15)
C32 C33 H331 118.8(15)
C35 C34 C33 119.04(17)
C35 C34 H341 122.6(16)
C33 C34 H341 118.3(16)
C34 C35 C36 121.21(17)
C34 C35 H351 118.0(14)
C36 C35 H351 120.7(14)
C35 C36 C31 120.86(17)
C35 C36 H361 117.8(13)
C31 C36 H361 121.3(13)

loop_
_geom_bond_atom_site_label_1
_geom_bond_atom_site_label_2
_geom_bond_distance
S1 N2 1.7074(12)
S1 C8 1.7440(14)
O3 C3 1.2213(17)
N2 C3 1.3764(17)
N2 C12 1.4622(19)
N7 C8 1.3366(19)
N7 C6 1.3389(19)
N21 C12 1.4454(18)
N21 C26 1.4544(18)
N21 C22 1.4647(18)
C3 C9 1.468(2)
C4 C5 1.378(2)
C4 C9 1.4038(19)
C4 C10 1.5004(19)
C5 C6 1.404(2)
C5 H51 0.92(2)
C6 C11 1.499(2)
C8 C9 1.3905(18)
C10 H101 0.96(2)
C10 H102 1.01(2)
C10 H103 0.89(2)
C11 H111 0.90(3)
C11 H112 0.99(3)
C11 H113 0.88(3)
C12 H121 0.95(2)
C12 H122 0.96(2)
C22 C23 1.509(2)
C22 H221 0.98(2)
C22 H222 1.01(2)
C23 C24 1.4884(19)
C23 H231 0.94(2)
C23 H232 1.01(2)
C24 C25 1.344(2)
C24 C31 1.489(2)
C25 C26 1.491(2)
C25 H251 0.93(2)
C26 H261 0.93(2)
C26 H262 0.96(2)
C31 C32 1.386(2)
C31 C36 1.399(2)
C32 C33 1.391(2)
C32 H321 0.92(2)
C33 C34 1.377(3)
C33 H331 1.02(3)
C34 C35 1.368(3)
C34 H341 0.96(3)
C35 C36 1.385(2)
C35 H351 1.02(3)
C36 H361 0.96(3)

loop_
_geom_hbond_atom_site_label_D
_geom_hbond_atom_site_label_H
_geom_hbond_atom_site_label_A
_geom_hbond_site_symmetry_A
_geom_hbond_distance_DH
_geom_hbond_distance_HA
_geom_hbond_distance_DA
_geom_hbond_angle_DHA
_geom_hbond_publ_flag
C10 H103 O3 2_556 0.89(2) 2.59(2) 3.450(2) 160.9(18) y
C10 H102 CgA 3_576 1.01(2) 2.783(19) 3.4919(19) 127.7(15) y
C22 H222 CgB 3_666 1.01(2) 2.88(2) 3.831(2) 155.4(16) y
C26 H261 CgC 4_564 0.93(2) 2.90(3) 3.784(2) 159.1(18) y

loop_
_geom_torsion_atom_site_label_1
_geom_torsion_atom_site_label_2
_geom_torsion_atom_site_label_3
_geom_torsion_atom_site_label_4
_geom_torsion
C8 S1 N2 C3 4.07(11)
C8 S1 N2 C12 178.45(11)
C12 N2 C3 O3 1.8(2)
S1 N2 C3 O3 175.85(11)
C12 N2 C3 C9 -179.00(13)
S1 N2 C3 C9 -4.96(15)
C9 C4 C5 C6 -1.0(2)
C10 C4 C5 C6 178.28(14)
C8 N7 C6 C5 0.0(2)
C8 N7 C6 C11 179.05(15)
C4 C5 C6 N7 0.8(2)
C4 C5 C6 C11 -178.20(15)
C6 N7 C8 C9 -0.6(2)
C6 N7 C8 S1 -178.62(10)
N2 S1 C8 N7 176.47(12)
N2 S1 C8 C9 -1.81(10)
N7 C8 C9 C4 0.3(2)
S1 C8 C9 C4 178.49(9)
N7 C8 C9 C3 -178.73(13)
S1 C8 C9 C3 -0.57(14)
C5 C4 C9 C8 0.48(18)
C10 C4 C9 C8 -178.80(13)
C5 C4 C9 C3 179.36(13)
C10 C4 C9 C3 0.1(2)
O3 C3 C9 C8 -177.52(14)
N2 C3 C9 C8 3.35(15)
O3 C3 C9 C4 3.5(2)
N2 C3 C9 C4 -175.58(13)
C26 N21 C12 N2 -157.01(13)
C22 N21 C12 N2 78.47(16)
C3 N2 C12 N21 -160.29(13)
S1 N2 C12 N21 25.74(16)
C12 N21 C22 C23 -167.08(13)
C26 N21 C22 C23 66.87(16)
N21 C22 C23 C24 -44.96(19)
C22 C23 C24 C25 11.3(2)
C22 C23 C24 C31 -170.76(13)
C31 C24 C25 C26 -175.94(14)
C23 C24 C25 C26 1.9(2)
C12 N21 C26 C25 -179.36(13)
C22 N21 C26 C25 -52.60(17)
C24 C25 C26 N21 18.9(2)
C25 C24 C31 C32 175.07(16)
C23 C24 C31 C32 -2.8(2)
C25 C24 C31 C36 -2.8(2)
C23 C24 C31 C36 179.29(14)
C36 C31 C32 C33 0.9(3)
C24 C31 C32 C33 -177.07(16)
C31 C32 C33 C34 0.1(3)
C32 C33 C34 C35 -0.9(3)
C33 C34 C35 C36 0.6(3)
C34 C35 C36 C31 0.4(3)
C32 C31 C36 C35 -1.2(2)
C24 C31 C36 C35 176.79(14)

loop_
_cod_related_entry_id
_cod_related_entry_database
_cod_related_entry_code
1 ChemSpider 21133116
